data_4336193
loop_
_publ_author_name
'V. Romaka'
'V. Fosodeder'
'P. F. Rogl'
'\'E. C. T. Ramos'
'C. A. Nunes'
'G. C. Coelho'
'G. Giester'

_publ_section_title
;
 Novel Refractory Phase, Ta7Si2(SixB1-x)2
;
_journal_name_full 'Inorganic Chemistry'
_journal_page_first 11295
_journal_page_last 11301
_journal_paper_doi 10.1021/ic401413f
_journal_volume 52
_journal_year 2013
_chemical_formula_sum 'B0.88 Si1.12 Ta3.5'
_chemical_formula_weight 674.30
_chemical_name_systematic
; 
 ? 
;
_space_group_IT_number 127
_symmetry_cell_setting tetragonal
_symmetry_space_group_name_Hall '-P 4 2ab'
_symmetry_space_group_name_H-M 'P 4/m b m'
_atom_sites_solution_hydrogens geom
_atom_sites_solution_primary direct
_atom_sites_solution_secondary difmap
_audit_creation_method SHELXL-97
_cell_angle_alpha 90.00
_cell_angle_beta 90.00
_cell_angle_gamma 90.00
_cell_formula_units_Z 4
_cell_length_a 6.222(2)
_cell_length_b 6.222(2)
_cell_length_c 8.328(2)
_cell_measurement_temperature 298(2)
_cell_volume 322.40(17)
_computing_structure_refinement 'SHELXL-97 (Sheldrick, 1997)'
_computing_structure_solution 'SHELXS-97 (Sheldrick, 1990)'
_diffrn_ambient_temperature 298(2)
_diffrn_measured_fraction_theta_full 0.975
_diffrn_measured_fraction_theta_max 0.975
_diffrn_radiation_monochromator graphite
_diffrn_radiation_source 'fine-focus sealed tube'
_diffrn_radiation_type MoK\a
_diffrn_radiation_wavelength 0.71069
_diffrn_reflns_av_R_equivalents 0.0234
_diffrn_reflns_av_sigmaI/netI 0.0191
_diffrn_reflns_limit_h_max 10
_diffrn_reflns_limit_h_min -10
_diffrn_reflns_limit_k_max 7
_diffrn_reflns_limit_k_min -7
_diffrn_reflns_limit_l_max 13
_diffrn_reflns_limit_l_min -13
_diffrn_reflns_number 1357
_diffrn_reflns_theta_full 35.98
_diffrn_reflns_theta_max 35.98
_diffrn_reflns_theta_min 4.63
_exptl_absorpt_coefficient_mu 118.550
_exptl_crystal_density_diffrn 13.892
_exptl_crystal_F_000 1102
_refine_diff_density_max 3.497
_refine_diff_density_min -3.657
_refine_diff_density_rms 0.739
_refine_ls_extinction_coef 0.00128(11)
_refine_ls_extinction_expression Fc^*^=kFc[1+0.001xFc^2^\l^3^/sin(2\q)]^-1/4^
_refine_ls_extinction_method SHELXL
_refine_ls_goodness_of_fit_ref 1.308
_refine_ls_hydrogen_treatment mixed
_refine_ls_matrix_type full
_refine_ls_number_parameters 19
_refine_ls_number_reflns 437
_refine_ls_number_restraints 0
_refine_ls_restrained_S_all 1.308
_refine_ls_R_factor_all 0.0263
_refine_ls_R_factor_gt 0.0237
_refine_ls_shift/su_max 0.000
_refine_ls_shift/su_mean 0.000
_refine_ls_structure_factor_coef Fsqd
_refine_ls_weighting_details 'calc w=1/[\s^2^(Fo^2^)+(0.0121P)^2^+11.3223P] where P=(Fo^2^+2Fc^2^)/3'
_refine_ls_weighting_scheme calc
_refine_ls_wR_factor_gt 0.0478
_refine_ls_wR_factor_ref 0.0485
_reflns_number_gt 422
_reflns_number_total 437
_reflns_threshold_expression >2sigma(I)
_cod_data_source_file ic401413f_si_001.cif
_cod_data_source_block tabsi
_cod_original_cell_volume 322.41(17)
_cod_original_formula_sum 'B0.88 Si1.12 Ta3.50'
_cod_database_code 4336193

loop_
_symmetry_equiv_pos_as_xyz
'x, y, z'
'-x, -y, z'
'-y, x, z'
'y, -x, z'
'-x+1/2, y+1/2, -z'
'x+1/2, -y+1/2, -z'
'y+1/2, x+1/2, -z'
'-y+1/2, -x+1/2, -z'
'-x, -y, -z'
'x, y, -z'
'y, -x, -z'
'-y, x, -z'
'x-1/2, -y-1/2, z'
'-x-1/2, y-1/2, z'
'-y-1/2, -x-1/2, z'
'y-1/2, x-1/2, z'

loop_
_atom_site_label
_atom_site_type_symbol
_atom_site_fract_x
_atom_site_fract_y
_atom_site_fract_z
_atom_site_U_iso_or_equiv
_atom_site_adp_type
_atom_site_occupancy
_atom_site_symmetry_multiplicity
_atom_site_calc_flag
_atom_site_refinement_flags
Ta1 Ta 0.66794(4) 0.16794(4) 0.19719(4) 0.00296(11) Uani 1 2 d S
Ta2 Ta 0.15948(6) 0.65948(6) 0.5000 0.00261(12) Uani 1 4 d S
B1 B 0.1196(13) 0.6196(13) 0.0000 0.0050(17) Uiso 0.88 4 d SP
Si1 Si 0.1196(13) 0.6196(13) 0.0000 0.0050(17) Uiso 0.12 4 d SP
Si2 Si 0.0000 0.0000 0.3423(4) 0.0031(6) Uani 1 4 d S
Ta3 Ta 0.0000 0.0000 0.0000 0.00213(14) Uani 1 8 d S

loop_
_atom_site_aniso_label
_atom_site_aniso_U_11
_atom_site_aniso_U_22
_atom_site_aniso_U_33
_atom_site_aniso_U_23
_atom_site_aniso_U_13
_atom_site_aniso_U_12
Ta1 0.00332(12) 0.00332(12) 0.00225(16) -0.00031(7) -0.00031(7) 0.00077(11)
Ta2 0.00329(14) 0.00329(14) 0.0012(2) 0.000 0.000 -0.00017(16)
Si2 0.0028(8) 0.0028(8) 0.0036(13) 0.000 0.000 0.000
Ta3 0.00249(18) 0.00249(18) 0.0014(2) 0.000 0.000 0.000

loop_
_atom_type_symbol
_atom_type_description
_atom_type_scat_dispersion_real
_atom_type_scat_dispersion_imag
_atom_type_scat_source
Ta Ta -0.7052 6.5227 'International Tables Vol C Tables 4.2.6.8 and 6.1.1.4'
B B 0.0013 0.0007 'International Tables Vol C Tables 4.2.6.8 and 6.1.1.4'
Si Si 0.0817 0.0704 'International Tables Vol C Tables 4.2.6.8 and 6.1.1.4'

loop_
_geom_angle_atom_site_label_1
_geom_angle_atom_site_label_2
_geom_angle_atom_site_label_3
_geom_angle
_geom_angle_site_symmetry_1
_geom_angle_site_symmetry_3
Si1 Ta1 B1 0.0(3) 11 11
Si1 Ta1 Si1 50.9(5) 11 3_655
B1 Ta1 Si1 50.9(5) 11 3_655
Si1 Ta1 B1 50.9(5) 11 3_655
B1 Ta1 B1 50.9(5) 11 3_655
Si1 Ta1 B1 0.00(12) 3_655 3_655
Si1 Ta1 Si1 90.62(16) 11 9_665
B1 Ta1 Si1 90.62(16) 11 9_665
Si1 Ta1 Si1 90.62(16) 3_655 9_665
B1 Ta1 Si1 90.62(16) 3_655 9_665
Si1 Ta1 B1 90.62(16) 11 9_665
B1 Ta1 B1 90.62(16) 11 9_665
Si1 Ta1 B1 90.62(16) 3_655 9_665
B1 Ta1 B1 90.62(16) 3_655 9_665
Si1 Ta1 B1 0.0(3) 9_665 9_665
Si1 Ta1 Si2 147.1(2) 11 13_665
B1 Ta1 Si2 147.1(2) 11 13_665
Si1 Ta1 Si2 96.6(2) 3_655 13_665
B1 Ta1 Si2 96.6(2) 3_655 13_665
Si1 Ta1 Si2 95.61(10) 9_665 13_665
B1 Ta1 Si2 95.61(10) 9_665 13_665
Si1 Ta1 Si2 96.6(2) 11 1_655
B1 Ta1 Si2 96.6(2) 11 1_655
Si1 Ta1 Si2 147.1(2) 3_655 1_655
B1 Ta1 Si2 147.1(2) 3_655 1_655
Si1 Ta1 Si2 95.61(10) 9_665 1_655
B1 Ta1 Si2 95.61(10) 9_665 1_655
Si2 Ta1 Si2 114.75(11) 13_665 1_655
Si1 Ta1 Ta3 95.7(2) 11 5
B1 Ta1 Ta3 95.7(2) 11 5
Si1 Ta1 Ta3 55.40(17) 3_655 5
B1 Ta1 Ta3 55.40(17) 3_655 5
Si1 Ta1 Ta3 55.05(6) 9_665 5
B1 Ta1 Ta3 55.05(6) 9_665 5
Si2 Ta1 Ta3 62.92(7) 13_665 5
Si2 Ta1 Ta3 148.23(3) 1_655 5
Si1 Ta1 Ta3 55.40(17) 11 1_655
B1 Ta1 Ta3 55.40(17) 11 1_655
Si1 Ta1 Ta3 95.7(2) 3_655 1_655
B1 Ta1 Ta3 95.7(2) 3_655 1_655
Si1 Ta1 Ta3 55.04(6) 9_665 1_655
B1 Ta1 Ta3 55.04(6) 9_665 1_655
Si2 Ta1 Ta3 148.23(3) 13_665 1_655
Si2 Ta1 Ta3 62.92(7) 1_655 1_655
Ta3 Ta1 Ta3 101.60(2) 5 1_655
Si1 Ta1 Ta2 152.4(2) 11 9_666
B1 Ta1 Ta2 152.4(2) 11 9_666
Si1 Ta1 Ta2 152.4(2) 3_655 9_666
B1 Ta1 Ta2 152.4(2) 3_655 9_666
Si1 Ta1 Ta2 100.24(18) 9_665 9_666
B1 Ta1 Ta2 100.24(18) 9_665 9_666
Si2 Ta1 Ta2 57.38(5) 13_665 9_666
Si2 Ta1 Ta2 57.38(5) 1_655 9_666
Ta3 Ta1 Ta2 111.372(18) 5 9_666
Ta3 Ta1 Ta2 111.372(18) 1_655 9_666
Si1 Ta1 Ta1 52.85(9) 11 2_655
B1 Ta1 Ta1 52.85(9) 11 2_655
Si1 Ta1 Ta1 52.85(9) 3_655 2_655
B1 Ta1 Ta1 52.85(9) 3_655 2_655
Si1 Ta1 Ta1 138.70(17) 9_665 2_655
B1 Ta1 Ta1 138.70(17) 9_665 2_655
Si2 Ta1 Ta1 106.049(12) 13_665 2_655
Si2 Ta1 Ta1 106.049(12) 1_655 2_655
Ta3 Ta1 Ta1 104.737(7) 5 2_655
Ta3 Ta1 Ta1 104.737(7) 1_655 2_655
Ta2 Ta1 Ta1 121.054(15) 9_666 2_655
Si2 Ta2 Si2 110.16(10) 5_556 9_566
Si2 Ta2 Si2 58.61(12) 5_556 13_665
Si2 Ta2 Si2 145.46(3) 9_566 13_665
Si2 Ta2 Si2 145.46(3) 5_556 1_565
Si2 Ta2 Si2 58.61(12) 9_566 1_565
Si2 Ta2 Si2 110.16(10) 13_665 1_565
Si2 Ta2 Ta2 107.270(15) 5_556 9_566
Si2 Ta2 Ta2 107.270(15) 9_566 9_566
Si2 Ta2 Ta2 107.270(15) 13_665 9_566
Si2 Ta2 Ta2 107.270(15) 1_565 9_566
Si2 Ta2 Ta1 55.08(5) 5_556 9_666
Si2 Ta2 Ta1 55.08(5) 9_566 9_666
Si2 Ta2 Ta1 105.44(6) 13_665 9_666
Si2 Ta2 Ta1 105.44(6) 1_565 9_666
Ta2 Ta2 Ta1 121.054(15) 9_566 9_666
Si2 Ta2 Ta1 105.44(6) 5_556 2_665
Si2 Ta2 Ta1 105.44(6) 9_566 2_665
Si2 Ta2 Ta1 55.08(5) 13_665 2_665
Si2 Ta2 Ta1 55.08(5) 1_565 2_665
Ta2 Ta2 Ta1 121.054(15) 9_566 2_665
Ta1 Ta2 Ta1 117.89(3) 9_666 2_665
Si2 Ta2 Ta1 151.99(5) 5_556 3
Si2 Ta2 Ta1 97.79(5) 9_566 3
Si2 Ta2 Ta1 96.98(6) 13_665 3
Si2 Ta2 Ta1 51.25(4) 1_565 3
Ta2 Ta2 Ta1 64.354(11) 9_566 3
Ta1 Ta2 Ta1 152.821(9) 9_666 3
Ta1 Ta2 Ta1 63.70(2) 2_665 3
Si2 Ta2 Ta1 97.79(5) 5_556 4_565
Si2 Ta2 Ta1 151.99(5) 9_566 4_565
Si2 Ta2 Ta1 51.25(4) 13_665 4_565
Si2 Ta2 Ta1 96.98(6) 1_565 4_565
Ta2 Ta2 Ta1 64.354(11) 9_566 4_565
Ta1 Ta2 Ta1 152.821(9) 9_666 4_565
Ta1 Ta2 Ta1 63.70(2) 2_665 4_565
Ta1 Ta2 Ta1 54.227(19) 3 4_565
Si2 Ta2 Ta1 96.98(6) 5_556 12_556
Si2 Ta2 Ta1 51.25(4) 9_566 12_556
Si2 Ta2 Ta1 151.99(5) 13_665 12_556
Si2 Ta2 Ta1 97.79(5) 1_565 12_556
Ta2 Ta2 Ta1 64.354(11) 9_566 12_556
Ta1 Ta2 Ta1 63.70(2) 9_666 12_556
Ta1 Ta2 Ta1 152.821(9) 2_665 12_556
Ta1 Ta2 Ta1 102.12(3) 3 12_556
Ta1 Ta2 Ta1 128.71(2) 4_565 12_556
Si2 Ta2 Ta1 51.25(4) 5_556 11_566
Si2 Ta2 Ta1 96.98(6) 9_566 11_566
Si2 Ta2 Ta1 97.79(5) 13_665 11_566
Si2 Ta2 Ta1 151.99(5) 1_565 11_566
Ta2 Ta2 Ta1 64.354(11) 9_566 11_566
Ta1 Ta2 Ta1 63.70(2) 9_666 11_566
Ta1 Ta2 Ta1 152.821(9) 2_665 11_566
Ta1 Ta2 Ta1 128.71(2) 3 11_566
Ta1 Ta2 Ta1 102.12(3) 4_565 11_566
Ta1 Ta2 Ta1 54.227(19) 12_556 11_566
Si2 Ta2 Ta2 94.53(2) 5_556 3_665
Si2 Ta2 Ta2 51.93(3) 9_566 3_665
Si2 Ta2 Ta2 94.53(2) 13_665 3_665
Si2 Ta2 Ta2 51.93(3) 1_565 3_665
Ta2 Ta2 Ta2 154.904(11) 9_566 3_665
Ta1 Ta2 Ta2 62.151(15) 9_666 3_665
Ta1 Ta2 Ta2 62.151(15) 2_665 3_665
Ta1 Ta2 Ta2 101.458(4) 3 3_665
Ta1 Ta2 Ta2 125.821(15) 4_565 3_665
Ta1 Ta2 Ta2 101.458(4) 12_556 3_665
Ta1 Ta2 Ta2 125.821(15) 11_566 3_665
Si1 B1 B1 0.0(3) 9_565 9_565
Si1 B1 Ta1 64.5(2) 9_565 12
B1 B1 Ta1 64.5(2) 9_565 12
Si1 B1 Ta1 64.5(2) 9_565 11_565
B1 B1 Ta1 64.5(2) 9_565 11_565
Ta1 B1 Ta1 74.30(18) 12 11_565
Si1 B1 Ta1 64.5(2) 9_565 3
B1 B1 Ta1 64.5(2) 9_565 3
Ta1 B1 Ta1 84.3(2) 12 3
Ta1 B1 Ta1 129.1(5) 11_565 3
Si1 B1 Ta1 64.5(2) 9_565 4_565
B1 B1 Ta1 64.5(2) 9_565 4_565
Ta1 B1 Ta1 129.1(5) 12 4_565
Ta1 B1 Ta1 84.3(2) 11_565 4_565
Ta1 B1 Ta1 74.30(18) 3 4_565
Si1 B1 Ta3 117.5(2) 9_565 1_565
B1 B1 Ta3 117.5(2) 9_565 1_565
Ta1 B1 Ta3 70.335(11) 12 1_565
Ta1 B1 Ta3 137.25(3) 11_565 1_565
Ta1 B1 Ta3 70.335(11) 3 1_565
Ta1 B1 Ta3 137.25(3) 4_565 1_565
Si1 B1 Ta3 117.5(2) 9_565 5
B1 B1 Ta3 117.5(2) 9_565 5
Ta1 B1 Ta3 137.25(3) 12 5
Ta1 B1 Ta3 70.335(11) 11_565 5
Ta1 B1 Ta3 137.25(3) 3 5
Ta1 B1 Ta3 70.335(11) 4_565 5
Ta3 B1 Ta3 124.9(5) 1_565 5
Si1 B1 Ta1 138.70(17) 9_565 2_665
B1 B1 Ta1 138.70(17) 9_565 2_665
Ta1 B1 Ta1 140.0(2) 12 2_665
Ta1 B1 Ta1 140.0(2) 11_565 2_665
Ta1 B1 Ta1 83.12(8) 3 2_665
Ta1 B1 Ta1 83.12(8) 4_565 2_665
Ta3 B1 Ta1 69.7(2) 1_565 2_665
Ta3 B1 Ta1 69.7(2) 5 2_665
Si1 B1 Ta1 138.70(17) 9_565 9_665
B1 B1 Ta1 138.70(17) 9_565 9_665
Ta1 B1 Ta1 83.12(8) 12 9_665
Ta1 B1 Ta1 83.12(8) 11_565 9_665
Ta1 B1 Ta1 140.0(2) 3 9_665
Ta1 B1 Ta1 140.0(2) 4_565 9_665
Ta3 B1 Ta1 69.7(2) 1_565 9_665
Ta3 B1 Ta1 69.7(2) 5 9_665
Ta1 B1 Ta1 82.6(3) 2_665 9_665
Ta1 Si2 Ta1 77.63(5) 3_545 1_455
Ta1 Si2 Ta1 124.86(13) 3_545 4_565
Ta1 Si2 Ta1 77.63(5) 1_455 4_565
Ta1 Si2 Ta1 77.63(5) 3_545 2_655
Ta1 Si2 Ta1 124.86(13) 1_455 2_655
Ta1 Si2 Ta1 77.63(5) 4_565 2_655
Ta1 Si2 Si2 117.57(6) 3_545 9_556
Ta1 Si2 Si2 117.57(6) 1_455 9_556
Ta1 Si2 Si2 117.57(6) 4_565 9_556
Ta1 Si2 Si2 117.57(6) 2_655 9_556
Ta1 Si2 Ta2 146.620(15) 3_545 3_655
Ta1 Si2 Ta2 134.688(14) 1_455 3_655
Ta1 Si2 Ta2 67.543(18) 4_565 3_655
Ta1 Si2 Ta2 75.511(18) 2_655 3_655
Si2 Si2 Ta2 60.70(6) 9_556 3_655
Ta1 Si2 Ta2 134.688(14) 3_545 9_566
Ta1 Si2 Ta2 67.543(18) 1_455 9_566
Ta1 Si2 Ta2 75.511(18) 4_565 9_566
Ta1 Si2 Ta2 146.620(15) 2_655 9_566
Si2 Si2 Ta2 60.70(6) 9_556 9_566
Ta2 Si2 Ta2 76.14(5) 3_655 9_566
Ta1 Si2 Ta2 67.543(18) 3_545 11_456
Ta1 Si2 Ta2 75.511(18) 1_455 11_456
Ta1 Si2 Ta2 146.620(15) 4_565 11_456
Ta1 Si2 Ta2 134.688(14) 2_655 11_456
Si2 Si2 Ta2 60.70(6) 9_556 11_456
Ta2 Si2 Ta2 121.39(12) 3_655 11_456
Ta2 Si2 Ta2 76.14(5) 9_566 11_456
Ta1 Si2 Ta2 75.511(18) 3_545 1_545
Ta1 Si2 Ta2 146.620(15) 1_455 1_545
Ta1 Si2 Ta2 134.688(14) 4_565 1_545
Ta1 Si2 Ta2 67.543(18) 2_655 1_545
Si2 Si2 Ta2 60.70(6) 9_556 1_545
Ta2 Si2 Ta2 76.14(5) 3_655 1_545
Ta2 Si2 Ta2 121.39(12) 9_566 1_545
Ta2 Si2 Ta2 76.14(5) 11_456 1_545
Ta1 Si2 Ta3 62.43(6) 3_545 .
Ta1 Si2 Ta3 62.43(6) 1_455 .
Ta1 Si2 Ta3 62.43(6) 4_565 .
Ta1 Si2 Ta3 62.43(6) 2_655 .
Si2 Si2 Ta3 180.0 9_556 .
Ta2 Si2 Ta3 119.30(6) 3_655 .
Ta2 Si2 Ta3 119.30(6) 9_566 .
Ta2 Si2 Ta3 119.30(6) 11_456 .
Ta2 Si2 Ta3 119.30(6) 1_545 .
Si1 Ta3 B1 0.0(2) 11_455 11_455
Si1 Ta3 Si1 180.0 11_455 3_655
B1 Ta3 Si1 180.0 11_455 3_655
Si1 Ta3 B1 180.0 11_455 3_655
B1 Ta3 B1 180.0 11_455 3_655
Si1 Ta3 B1 0.0(2) 3_655 3_655
Si1 Ta3 Si1 90.0 11_455 1_545
B1 Ta3 Si1 90.0 11_455 1_545
Si1 Ta3 Si1 90.0 3_655 1_545
B1 Ta3 Si1 90.0 3_655 1_545
Si1 Ta3 B1 90.0 11_455 1_545
B1 Ta3 B1 90.0 11_455 1_545
Si1 Ta3 B1 90.0 3_655 1_545
B1 Ta3 B1 90.0 3_655 1_545
Si1 Ta3 B1 0.0(4) 1_545 1_545
Si1 Ta3 Si1 90.0 11_455 9_565
B1 Ta3 Si1 90.0 11_455 9_565
Si1 Ta3 Si1 90.0 3_655 9_565
B1 Ta3 Si1 90.0 3_655 9_565
Si1 Ta3 Si1 180.0(5) 1_545 9_565
B1 Ta3 Si1 180.0(5) 1_545 9_565
Si1 Ta3 B1 90.0 11_455 9_565
B1 Ta3 B1 90.0 11_455 9_565
Si1 Ta3 B1 90.0 3_655 9_565
B1 Ta3 B1 90.0 3_655 9_565
Si1 Ta3 B1 180.0(5) 1_545 9_565
B1 Ta3 B1 180.0(5) 1_545 9_565
Si1 Ta3 B1 0.0(4) 9_565 9_565
Si1 Ta3 Ta1 124.71(17) 11_455 4_565
B1 Ta3 Ta1 124.71(17) 11_455 4_565
Si1 Ta3 Ta1 55.29(17) 3_655 4_565
B1 Ta3 Ta1 55.29(17) 3_655 4_565
Si1 Ta3 Ta1 125.73(16) 1_545 4_565
B1 Ta3 Ta1 125.73(16) 1_545 4_565
Si1 Ta3 Ta1 54.27(16) 9_565 4_565
B1 Ta3 Ta1 54.27(16) 9_565 4_565
Si1 Ta3 Ta1 55.29(17) 11_455 12_545
B1 Ta3 Ta1 55.29(17) 11_455 12_545
Si1 Ta3 Ta1 124.71(17) 3_655 12_545
B1 Ta3 Ta1 124.71(17) 3_655 12_545
Si1 Ta3 Ta1 54.27(16) 1_545 12_545
B1 Ta3 Ta1 54.27(16) 1_545 12_545
Si1 Ta3 Ta1 125.73(16) 9_565 12_545
B1 Ta3 Ta1 125.73(16) 9_565 12_545
Ta1 Ta3 Ta1 180.000(13) 4_565 12_545
Si1 Ta3 Ta1 54.27(16) 11_455 10_455
B1 Ta3 Ta1 54.27(16) 11_455 10_455
Si1 Ta3 Ta1 125.73(16) 3_655 10_455
B1 Ta3 Ta1 125.73(16) 3_655 10_455
Si1 Ta3 Ta1 124.71(17) 1_545 10_455
B1 Ta3 Ta1 124.71(17) 1_545 10_455
Si1 Ta3 Ta1 55.29(17) 9_565 10_455
B1 Ta3 Ta1 55.29(17) 9_565 10_455
Ta1 Ta3 Ta1 109.556(12) 4_565 10_455
Ta1 Ta3 Ta1 70.444(12) 12_545 10_455
Si1 Ta3 Ta1 125.73(16) 11_455 2_655
B1 Ta3 Ta1 125.73(16) 11_455 2_655
Si1 Ta3 Ta1 54.27(16) 3_655 2_655
B1 Ta3 Ta1 54.27(16) 3_655 2_655
Si1 Ta3 Ta1 55.29(17) 1_545 2_655
B1 Ta3 Ta1 55.29(17) 1_545 2_655
Si1 Ta3 Ta1 124.71(17) 9_565 2_655
B1 Ta3 Ta1 124.71(17) 9_565 2_655
Ta1 Ta3 Ta1 70.444(12) 4_565 2_655
Ta1 Ta3 Ta1 109.556(12) 12_545 2_655
Ta1 Ta3 Ta1 180.000(15) 10_455 2_655

loop_
_geom_bond_atom_site_label_1
_geom_bond_atom_site_label_2
_geom_bond_distance
_geom_bond_site_symmetry_2
Ta1 Si1 2.447(5) 11
Ta1 B1 2.447(5) 11
Ta1 Si1 2.447(5) 3_655
Ta1 B1 2.447(5) 3_655
Ta1 Si1 2.488(9) 9_665
Ta1 B1 2.488(9) 9_665
Ta1 Si2 2.6118(17) 13_665
Ta1 Si2 2.6118(17) 1_655
Ta1 Ta3 2.8386(7) 5
Ta1 Ta3 2.8386(7) 1_655
Ta1 Ta2 2.9438(7) 9_666
Ta1 Ta1 2.9554(12) 2_655
Ta2 Si2 2.6828(17) 5_556
Ta2 Si2 2.6828(17) 9_566
Ta2 Si2 2.6828(17) 13_665
Ta2 Si2 2.6828(17) 1_565
Ta2 Ta2 2.8066(13) 9_566
Ta2 Ta1 2.9438(7) 9_666
Ta2 Ta1 2.9438(7) 2_665
Ta2 Ta1 3.2423(7) 3
Ta2 Ta1 3.2423(7) 4_565
Ta2 Ta1 3.2423(7) 12_556
Ta2 Ta1 3.2423(7) 11_566
Ta2 Ta2 3.3086(11) 3_665
B1 Si1 2.10(2) 9_565
B1 B1 2.10(2) 9_565
B1 Ta1 2.447(5) 12
B1 Ta1 2.447(5) 11_565
B1 Ta1 2.447(5) 3
B1 Ta1 2.447(5) 4_565
B1 Ta3 2.481(5) 1_565
B1 Ta3 2.481(5) 5
B1 Ta1 2.488(9) 2_665
B1 Ta1 2.488(9) 9_665
Si2 Ta1 2.6118(17) 3_545
Si2 Ta1 2.6118(17) 1_455
Si2 Ta1 2.6118(17) 4_565
Si2 Ta1 2.6118(17) 2_655
Si2 Si2 2.626(7) 9_556
Si2 Ta2 2.6828(17) 3_655
Si2 Ta2 2.6828(17) 9_566
Si2 Ta2 2.6828(17) 11_456
Si2 Ta2 2.6828(17) 1_545
Si2 Ta3 2.851(3) .
Ta3 Si1 2.481(5) 11_455
Ta3 B1 2.481(5) 11_455
Ta3 Si1 2.481(5) 3_655
Ta3 B1 2.481(5) 3_655
Ta3 Si1 2.481(5) 1_545
Ta3 B1 2.481(5) 1_545
Ta3 Si1 2.481(5) 9_565
Ta3 B1 2.481(5) 9_565
Ta3 Ta1 2.8386(7) 4_565
Ta3 Ta1 2.8386(7) 12_545
Ta3 Ta1 2.8386(7) 10_455
Ta3 Ta1 2.8386(7) 2_655
